data_4336764
loop_
_publ_author_name
'Igor V. Kazakov'
'Michael Bodensteiner'
'Anna S. Lisovenko'
'Andrew V. Suvorov'
'Manfred Scheer'
'G\'abor Bal\'azs'
'Alexey Y. Timoshkin'

_publ_contact_author_name
;
;
_publ_section_title
;
 Structures and Stability of Molecular InBr3Pyx (x= 1-3) Complexes:
 Unexpected Solid State Stabilization of Dimeric In2Br6Py4As Compared to
 Valence-Isoelectronic Group 15 and 17 Halogen Bridging Dimers
;
_journal_name_full 'Inorganic Chemistry'
_journal_page_first 13207
_journal_page_last 13215
_journal_paper_doi 10.1021/ic402162d
_journal_volume 52
_journal_year 2013
_chemical_formula_moiety 'Cl6 I2'
_chemical_formula_sum 'Cl6 I2'
_chemical_formula_weight 466.50
_chemical_name_systematic
;
 ?
;
_space_group_crystal_system triclinic
_space_group_IT_number 2
_space_group_name_Hall '-P 1'
_space_group_name_H-M_alt 'P -1'
_symmetry_space_group_name_Hall '-P 1'
_symmetry_space_group_name_H-M 'P -1'
_atom_sites_solution_primary iterative
_audit_creation_date 2013-08-21
_audit_creation_method
;
  Olex2 1.2
  (compiled Apr 23 2013 17:59:47, GUI svn.r4466)
;
_cell_angle_alpha 71.756(5)
_cell_angle_beta 78.314(5)
_cell_angle_gamma 81.092(5)
_cell_formula_units_Z 1
_cell_length_a 5.4020(3)
_cell_length_b 5.6323(3)
_cell_length_c 8.3070(4)
_cell_measurement_reflns_used 4806
_cell_measurement_temperature 123.05(10)
_cell_measurement_theta_max 34.6450
_cell_measurement_theta_min 3.8180
_cell_volume 233.93(2)
_computing_cell_refinement
;
CrysAlisPro, Agilent Technologies,
Version 1.171.36.28 (release 01-02-2013 CrysAlis171 .NET)
(compiled Feb  1 2013,16:14:44)
;
_computing_data_collection
;
CrysAlisPro, Agilent Technologies,
Version 1.171.36.28 (release 01-02-2013 CrysAlis171 .NET)
(compiled Feb  1 2013,16:14:44)
;
_computing_data_reduction
;
CrysAlisPro, Agilent Technologies,
Version 1.171.36.28 (release 01-02-2013 CrysAlis171 .NET)
(compiled Feb  1 2013,16:14:44)
;
_computing_molecular_graphics
;
O. V. Dolomanov, L. J. Bourhis, R. J. Gildea, J. A. K. Howard and H. Puschmann,
OLEX2: a complete structure solution, refinement and analysis program.
J. Appl. Cryst. (2009). 42, 339-341.
;
_computing_publication_material
;
O. V. Dolomanov, L. J. Bourhis, R. J. Gildea, J. A. K. Howard and H. Puschmann,
OLEX2: a complete structure solution, refinement and analysis program.
J. Appl. Cryst. (2009). 42, 339-341.
;
_computing_structure_refinement
;
SHELXL, G.M. Sheldrick, Acta Cryst.
(2008). A64, 112-122
;
_computing_structure_solution 'SUPERFLIP, J. Appl. Cryst. (2007) 40, 786-790'
_diffrn_ambient_temperature 123.05(10)
_diffrn_detector_area_resol_mean 10.5431
_diffrn_measured_fraction_theta_full 0.9994
_diffrn_measured_fraction_theta_max 0.9583
_diffrn_measurement_details
;
  1 omega  -99.00  -42.00   1.0000   15.0000
omega____ theta____ kappa____ phi______ frames
    -      -25.1591  -38.0000  -60.0000 57

  2 omega  -21.00   43.00   1.0000   15.0000
omega____ theta____ kappa____ phi______ frames
    -      -25.1591   38.0000  120.0000 64

  3 omega -101.00    8.00   1.0000   15.0000
omega____ theta____ kappa____ phi______ frames
    -      -25.1591  -77.0000 -120.0000 109

  4 omega -101.00    5.00   1.0000   15.0000
omega____ theta____ kappa____ phi______ frames
    -      -25.1591  -77.0000   30.0000 106

  5 omega   -1.00   62.00   1.0000   15.0000
omega____ theta____ kappa____ phi______ frames
    -       26.2528  -99.0000 -180.0000 63

  6 omega  -99.00    4.00   1.0000   15.0000
omega____ theta____ kappa____ phi______ frames
    -      -25.1591  -57.0000   90.0000 103

  7 omega  -50.00   51.00   1.0000   15.0000
omega____ theta____ kappa____ phi______ frames
    -      -25.1591   38.0000 -120.0000 101

  8 omega  -50.00   51.00   1.0000   15.0000
omega____ theta____ kappa____ phi______ frames
    -      -25.1591   38.0000    0.0000 101

  9 omega -101.00    1.00   1.0000   15.0000
omega____ theta____ kappa____ phi______ frames
    -      -25.1591  -38.0000 -180.0000 102

 10 omega   57.00  116.00   1.0000   15.0000
omega____ theta____ kappa____ phi______ frames
    -       26.2528  178.0000 -180.0000 59

 11 omega   53.00  115.00   1.0000   15.0000
omega____ theta____ kappa____ phi______ frames
    -       26.2528 -178.0000   90.0000 62

 12 omega   -3.00  100.00   1.0000   15.0000
omega____ theta____ kappa____ phi______ frames
    -       26.2528   57.0000    0.0000 103

 13 omega   -4.00   68.00   1.0000   15.0000
omega____ theta____ kappa____ phi______ frames
    -       26.2528  -99.0000 -120.0000 72

 14 omega -115.00  -35.00   1.0000   15.0000
omega____ theta____ kappa____ phi______ frames
    -      -25.1591 -178.0000  -30.0000 80

 15 omega   -7.00   62.00   1.0000   15.0000
omega____ theta____ kappa____ phi______ frames
    -       26.2528   77.0000   90.0000 69
;
_diffrn_measurement_device_type 'Xcalibur, Ruby, Gemini ultra'
_diffrn_measurement_method '\w scans'
_diffrn_orient_matrix_UB_11 0.0789586000
_diffrn_orient_matrix_UB_12 0.0791768000
_diffrn_orient_matrix_UB_13 0.0135229000
_diffrn_orient_matrix_UB_21 -0.0670937000
_diffrn_orient_matrix_UB_22 -0.0164523000
_diffrn_orient_matrix_UB_23 0.0848826000
_diffrn_orient_matrix_UB_31 0.0861269000
_diffrn_orient_matrix_UB_32 -0.1058986000
_diffrn_orient_matrix_UB_33 0.0303140000
_diffrn_radiation_monochromator graphite
_diffrn_radiation_type 'Mo K\a'
_diffrn_radiation_wavelength 0.71073
_diffrn_reflns_av_R_equivalents 0.0375
_diffrn_reflns_av_unetI/netI 0.0343
_diffrn_reflns_Laue_measured_fraction_full 0.996
_diffrn_reflns_Laue_measured_fraction_max 0.958
_diffrn_reflns_limit_h_max 8
_diffrn_reflns_limit_h_min -8
_diffrn_reflns_limit_k_max 9
_diffrn_reflns_limit_k_min -9
_diffrn_reflns_limit_l_max 13
_diffrn_reflns_limit_l_min -13
_diffrn_reflns_number 9677
_diffrn_reflns_point_group_measured_fraction_full 0.996
_diffrn_reflns_point_group_measured_fraction_max 0.958
_diffrn_reflns_theta_full 25.242
_diffrn_reflns_theta_max 34.964
_diffrn_reflns_theta_min 3.828
_diffrn_source 'Enhance (Mo) x-ray Source'
_exptl_absorpt_coefficient_mu 8.348
_exptl_absorpt_correction_T_max 0.806
_exptl_absorpt_correction_T_min 0.298
_exptl_absorpt_correction_type gaussian
_exptl_absorpt_process_details
;
CrysAlisPro, Agilent Technologies,
Version 1.171.36.28 (release 01-02-2013 CrysAlis171 .NET)
(compiled Feb  1 2013,16:14:44)
numerical absorption correction based on gaussian integration over
            a multifaceted crystal model
;
_exptl_crystal_colour yellow
_exptl_crystal_colour_primary yellow
_exptl_crystal_density_diffrn 3.311
_exptl_crystal_description block
_exptl_crystal_F_000 208
_exptl_crystal_size_max 0.2731
_exptl_crystal_size_mid 0.1022
_exptl_crystal_size_min 0.031
_refine_diff_density_max 1.322
_refine_diff_density_min -0.674
_refine_diff_density_rms 0.175
_refine_ls_extinction_method none
_refine_ls_goodness_of_fit_ref 0.972
_refine_ls_hydrogen_treatment undef
_refine_ls_matrix_type full
_refine_ls_number_parameters 37
_refine_ls_number_reflns 1975
_refine_ls_number_restraints 0
_refine_ls_restrained_S_all 0.972
_refine_ls_R_factor_all 0.0267
_refine_ls_R_factor_gt 0.0206
_refine_ls_shift/su_max 0.001
_refine_ls_shift/su_mean 0.000
_refine_ls_structure_factor_coef Fsqd
_refine_ls_weighting_details
;
 w=1/[\s^2^(Fo^2^)+(0.0144P)^2^]
 where P=(Fo^2^+2Fc^2^)/3
;
_refine_ls_weighting_scheme calc
_refine_ls_wR_factor_gt 0.0365
_refine_ls_wR_factor_ref 0.0372
_reflns_Friedel_coverage 0.000
_reflns_number_gt 1727
_reflns_number_total 1975
_reflns_threshold_expression 'I > 2\s(I)'
_cod_data_source_file ic402162d_si_005.cif
_cod_data_source_block absabs
_cod_database_code 4336764
_chemical_oxdiff_formula 'I2 Cl6'
_reflns_odcompleteness_completeness 99.94
_reflns_odcompleteness_iscentric 1
_reflns_odcompleteness_theta 33.07
_olex2_refinement_description
;
;
_shelx_space_group_comment
;
The symmetry employed for this shelxl refinement is uniquely defined
by the following loop, which should always be used as a source of
symmetry information in preference to the above space-group names.
They are only intended as comments.
;
_shelxl_version_number 2013-2

loop_
_space_group_symop_operation_xyz
'x, y, z'
'-x, -y, -z'

loop_
_atom_site_label
_atom_site_type_symbol
_atom_site_fract_x
_atom_site_fract_y
_atom_site_fract_z
_atom_site_U_iso_or_equiv
_atom_site_adp_type
_atom_site_occupancy
_atom_site_site_symmetry_order
_atom_site_calc_flag
I1 I 0.18252(3) 0.50150(2) 0.18682(2) 0.01371(4) Uani 1 1 d
Cl1 Cl -0.13218(10) 0.20460(9) 0.14231(7) 0.01733(10) Uani 1 1 d
Cl2 Cl 0.21597(12) 0.22789(10) 0.46191(7) 0.02278(12) Uani 1 1 d
Cl3 Cl 0.45999(11) 0.77374(10) 0.20641(8) 0.02195(11) Uani 1 1 d

loop_
_atom_site_aniso_label
_atom_site_aniso_U_11
_atom_site_aniso_U_22
_atom_site_aniso_U_33
_atom_site_aniso_U_23
_atom_site_aniso_U_13
_atom_site_aniso_U_12
I1 0.01434(7) 0.01506(6) 0.01349(6) -0.00487(5) -0.00521(5) -0.00131(5)
Cl1 0.0192(3) 0.0160(2) 0.0172(2) -0.00222(19) -0.00600(19) -0.0046(2)
Cl2 0.0303(3) 0.0216(3) 0.0155(2) -0.0023(2) -0.0084(2) -0.0002(2)
Cl3 0.0214(3) 0.0201(2) 0.0293(3) -0.0095(2) -0.0098(2) -0.0042(2)

loop_
_atom_type_symbol
_atom_type_description
_atom_type_scat_dispersion_real
_atom_type_scat_dispersion_imag
_atom_type_scat_source
Cl Cl 0.1484 0.1585 'International Tables Vol C Tables 4.2.6.8 and 6.1.1.4'
I I -0.4742 1.8119 'International Tables Vol C Tables 4.2.6.8 and 6.1.1.4'

loop_
_exptl_crystal_face_index_h
_exptl_crystal_face_index_k
_exptl_crystal_face_index_l
_exptl_crystal_face_perp_dist
_exptl_oxdiff_crystal_face_indexfrac_h
_exptl_oxdiff_crystal_face_indexfrac_k
_exptl_oxdiff_crystal_face_indexfrac_l
_exptl_oxdiff_crystal_face_x
_exptl_oxdiff_crystal_face_y
_exptl_oxdiff_crystal_face_z
6 1 9 0.0348 5.9992 0.9998 8.9994 0.6746 0.3449 0.6836
-6 -2 -9 0.0377 -5.9992 -1.9998 -8.9994 -0.7537 -0.3285 -0.5777
-2 7 3 0.0855 -2.0000 6.9995 3.0002 0.4369 0.2737 -0.8225
-7 1 4 0.0200 -6.9993 0.9997 4.0003 -0.4194 0.7927 -0.5874
7 -1 -4 0.0110 6.9993 -0.9997 -4.0003 0.4194 -0.7927 0.5874
4 -6 -1 0.1100 3.9997 -5.9996 -1.0003 -0.1727 -0.2546 0.9495
-4 -6 -8 0.0855 -3.9993 -5.9996 -7.9997 -0.8990 -0.3120 0.0484

loop_
_geom_angle_atom_site_label_1
_geom_angle_atom_site_label_2
_geom_angle_atom_site_label_3
_geom_angle
_geom_angle_site_symmetry_3
Cl1 I1 Cl1 85.852(17) 2_565
Cl2 I1 Cl1 90.311(19) .
Cl2 I1 Cl1 175.903(18) 2_565
Cl2 I1 Cl3 93.27(2) .
Cl3 I1 Cl1 176.306(18) .
Cl3 I1 Cl1 90.542(18) 2_565
I1 Cl1 I1 94.149(17) 2_565

loop_
_geom_bond_atom_site_label_1
_geom_bond_atom_site_label_2
_geom_bond_distance
_geom_bond_site_symmetry_2
I1 Cl1 2.7599(5) 2_565
I1 Cl1 2.7103(5) .
I1 Cl2 2.3464(6) .
I1 Cl3 2.3646(6) .
Cl1 I1 2.7599(5) 2_565
